data_1506943
loop_
_publ_author_name
'Chen, Chien-Tien'
'Lin, Jin-Sheng'
'Kuo, Jen-Huang'
'Weng, Shiue-Shien'
'Cuo, Ting-Shen'
'Lin, Yi-Wen'
'Cheng, Chien-Chung'
'Huang, Yan-Chen'
'Yu, Jen-Kan'
'Chou, Pi-Tai'

_publ_section_title
;
 Site-selective DNA photocleavage involving unusual photoinitiated
 tautomerization of chiral tridentate vanadyl(V) complexes derived from
 N-salicylidene alpha-amino acids.
;
_journal_issue 24
_journal_name_full 'Organic letters'
_journal_page_first 4471
_journal_page_last 4474
_journal_paper_doi 10.1021/ol048156h
_journal_volume 6
_journal_year 2004
_chemical_formula_moiety 'C20 H22 N1 O4 V1'
_chemical_formula_sum 'C18 H22 N O6 V'
_chemical_formula_weight 399.31
_chemical_name_systematic
;
 ?
;
_space_group_IT_number 5
_symmetry_cell_setting monoclinic
_symmetry_space_group_name_Hall 'C 2y'
_symmetry_space_group_name_H-M 'C 1 2 1'
_atom_sites_solution_hydrogens geom
_atom_sites_solution_primary direct
_atom_sites_solution_secondary difmap
_audit_creation_method SHELXL-97
_cell_angle_alpha 90.00
_cell_angle_beta 103.211(2)
_cell_angle_gamma 90.00
_cell_formula_units_Z 4
_cell_length_a 34.1740(17)
_cell_length_b 6.5450(3)
_cell_length_c 8.9390(6)
_cell_measurement_reflns_used 7748
_cell_measurement_temperature 293(2)
_cell_measurement_theta_max 25.028
_cell_measurement_theta_min 2.037
_cell_volume 1946.46(19)
_computing_cell_refinement 'HKL Scalepack (Otwinowski & Minor 1997)'
_computing_data_collection 'Collect (Nonius BV, 1997-2000)'
_computing_data_reduction HKLDenzoandScalepack(Otwinowski&Minor19)
_computing_molecular_graphics 'Ortep-3 for Windows (Farrugia, 1997)'
_computing_publication_material 'WinGX publication routines (Farrugia, 1999)'
_computing_structure_refinement 'SHELXL-97 (Sheldrick, 1997)'
_computing_structure_solution 'SHELXS-97 (Sheldrick, 1997)'
_diffrn_ambient_temperature 293(2)
_diffrn_measured_fraction_theta_full 0.984
_diffrn_measured_fraction_theta_max 0.984
_diffrn_measurement_device_type KappaCCD
_diffrn_measurement_method 'CCD rotation images, thick slices'
_diffrn_radiation_monochromator graphite
_diffrn_radiation_source 'fine-focus sealed tube'
_diffrn_radiation_type MoK\a
_diffrn_radiation_wavelength 0.71073
_diffrn_reflns_av_R_equivalents 0.0477
_diffrn_reflns_av_sigmaI/netI 0.0785
_diffrn_reflns_limit_h_max 40
_diffrn_reflns_limit_h_min -31
_diffrn_reflns_limit_k_max 7
_diffrn_reflns_limit_k_min -6
_diffrn_reflns_limit_l_max 10
_diffrn_reflns_limit_l_min -10
_diffrn_reflns_number 5489
_diffrn_reflns_theta_full 25.08
_diffrn_reflns_theta_max 25.08
_diffrn_reflns_theta_min 2.34
_exptl_absorpt_coefficient_mu 0.542
_exptl_absorpt_correction_T_max 0.9622
_exptl_absorpt_correction_T_min 0.905
_exptl_absorpt_correction_type multi-scan
_exptl_absorpt_process_details
;
 ?
;
_exptl_crystal_colour black
_exptl_crystal_density_diffrn 1.363
_exptl_crystal_density_method 'not measured'
_exptl_crystal_description prism
_exptl_crystal_F_000 832
_exptl_crystal_size_max 0.42
_exptl_crystal_size_mid 0.05
_exptl_crystal_size_min 0.04
_refine_diff_density_max 0.626
_refine_diff_density_min -0.736
_refine_diff_density_rms 0.249
_refine_ls_abs_structure_details 'Flack H D (1983), Acta Cryst. A39, 876-881'
_refine_ls_abs_structure_Flack -0.03(6)
_refine_ls_extinction_coef 0.045(4)
_refine_ls_extinction_expression Fc^*^=kFc[1+0.001xFc^2^\l^3^/sin(2\q)]^-1/4^
_refine_ls_extinction_method SHELXL
_refine_ls_goodness_of_fit_ref 1.152
_refine_ls_hydrogen_treatment mixed
_refine_ls_matrix_type full
_refine_ls_number_parameters 236
_refine_ls_number_reflns 3144
_refine_ls_number_restraints 1
_refine_ls_restrained_S_all 1.152
_refine_ls_R_factor_all 0.1029
_refine_ls_R_factor_gt 0.0742
_refine_ls_shift/su_max 0.006
_refine_ls_shift/su_mean 0.001
_refine_ls_structure_factor_coef Fsqd
_refine_ls_weighting_details 'calc w=1/[\s^2^(Fo^2^)+(0.1074P)^2^+0.0000P] where P=(Fo^2^+2Fc^2^)/3'
_refine_ls_weighting_scheme calc
_refine_ls_wR_factor_gt 0.1643
_refine_ls_wR_factor_ref 0.1972
_reflns_number_gt 2325
_reflns_number_total 3144
_reflns_threshold_expression >2sigma(I)
_cod_data_source_file ol048156hsi20040913_083401.cif
_cod_data_source_block 2912
_cod_original_sg_symbol_H-M 'C 2'
_cod_database_code 1506943

loop_
_symmetry_equiv_pos_as_xyz
'x, y, z'
'-x, y, -z'
'x+1/2, y+1/2, z'
'-x+1/2, y+1/2, -z'

loop_
_atom_site_label
_atom_site_type_symbol
_atom_site_fract_x
_atom_site_fract_y
_atom_site_fract_z
_atom_site_U_iso_or_equiv
_atom_site_adp_type
_atom_site_occupancy
_atom_site_symmetry_multiplicity
_atom_site_calc_flag
_atom_site_refinement_flags
V1 V -0.90884(3) -0.33596(16) -0.30651(13) 0.0584(5) Uani 1 1 d .
O1' O -0.87846(13) -0.3115(9) -0.1078(5) 0.0656(13) Uani 1 1 d .
O2' O -0.94717(14) -0.2465(8) -0.4899(5) 0.0608(12) Uani 1 1 d .
O3' O -0.97245(15) -0.0117(9) -0.6634(6) 0.0773(16) Uani 1 1 d .
O4' O -0.87646(15) -0.4386(8) -0.3847(7) 0.0757(15) Uani 1 1 d .
O5' O -0.95344(14) -0.1418(8) -0.2029(6) 0.0694(14) Uani 1 1 d .
H5' H -0.9803 -0.1201 -0.2615 0.083 Uiso 1 1 d R
O6' O -0.93968(15) -0.5473(8) -0.2856(6) 0.0737(15) Uani 1 1 d .
N1 N -0.89014(14) -0.0326(8) -0.3376(6) 0.0485(12) Uani 1 1 d .
C1 C -0.84530(19) -0.2069(11) -0.0437(8) 0.0562(17) Uani 1 1 d .
C2 C -0.81924(19) -0.2838(10) 0.0845(7) 0.060(2) Uani 1 1 d .
H2 H -0.8245 -0.4154 0.1231 0.072 Uiso 1 1 d R
C3 C -0.7861(2) -0.1661(14) 0.1618(8) 0.068(2) Uani 1 1 d .
C4 C -0.7599(2) -0.2398(19) 0.2962(9) 0.091(3) Uani 1 1 d .
H4 H -0.7649 -0.3750 0.3289 0.109 Uiso 1 1 d R
C5 C -0.7286(3) -0.116(3) 0.3712(10) 0.113(5) Uani 1 1 d .
H5 H -0.7092 -0.1585 0.4613 0.136 Uiso 1 1 d R
C6 C -0.7217(3) 0.071(2) 0.3144(11) 0.111(4) Uani 1 1 d .
H6 H -0.7003 0.1529 0.3733 0.133 Uiso 1 1 d R
C7 C -0.7467(2) 0.149(2) 0.1879(8) 0.090(3) Uani 1 1 d .
H7 H -0.7410 0.2796 0.1493 0.108 Uiso 1 1 d R
C8 C -0.7798(2) 0.0314(15) 0.1072(8) 0.069(2) Uani 1 1 d .
C9 C -0.80575(19) 0.1043(12) -0.0252(8) 0.064(2) Uani 1 1 d .
H9 H -0.8012 0.2364 -0.0646 0.076 Uiso 1 1 d R
C10 C -0.83778(18) -0.0143(10) -0.1018(7) 0.0526(16) Uani 1 1 d .
C11 C -0.86300(18) 0.0676(10) -0.2430(7) 0.0515(15) Uani 1 1 d .
H11 H -0.8585 0.2084 -0.2640 0.062 Uiso 1 1 d R
C12 C -0.91285(19) 0.0723(10) -0.4789(7) 0.0533(15) Uani 1 1 d .
H12 H -0.9243 0.1970 -0.4514 0.064 Uiso 1 1 d R
C13 C -0.8864(2) 0.1346(15) -0.5873(8) 0.070(2) Uani 1 1 d .
H13 H -0.8629 0.1975 -0.5247 0.084 Uiso 1 1 d R
C14 C -0.9070(3) 0.2827(16) -0.7086(9) 0.086(2) Uani 1 1 d .
H14A H -0.8898 0.3191 -0.7755 0.104 Uiso 1 1 d R
H14B H -0.9312 0.2221 -0.7678 0.104 Uiso 1 1 d R
H14C H -0.9135 0.4029 -0.6579 0.104 Uiso 1 1 d R
C15 C -0.8708(3) -0.0530(19) -0.6552(11) 0.107(3) Uani 1 1 d .
H15A H -0.8539 -0.0110 -0.7220 0.128 Uiso 1 1 d R
H15B H -0.8555 -0.1360 -0.5739 0.128 Uiso 1 1 d R
H15C H -0.8931 -0.1305 -0.7127 0.128 Uiso 1 1 d R
C16 C -0.94693(19) -0.0686(10) -0.5527(8) 0.0552(17) Uani 1 1 d .
C17 C -0.9489(3) -0.062(3) -0.0549(11) 0.154(6) Uani 1 1 d .
H17A H -0.9734 0.0047 -0.0479 0.184 Uiso 1 1 d R
H17B H -0.9418 -0.1613 0.0260 0.184 Uiso 1 1 d R
H17C H -0.9278 0.0369 -0.0452 0.184 Uiso 1 1 d R
C18 C -0.9801(3) -0.5646(17) -0.2709(17) 0.132(4) Uani 1 1 d .
H18A H -0.9875 -0.7054 -0.2648 0.159 Uiso 1 1 d R
H18B H -0.9811 -0.4966 -0.1767 0.159 Uiso 1 1 d R
H18C H -0.9986 -0.5001 -0.3548 0.159 Uiso 1 1 d R

loop_
_atom_site_aniso_label
_atom_site_aniso_U_11
_atom_site_aniso_U_22
_atom_site_aniso_U_33
_atom_site_aniso_U_23
_atom_site_aniso_U_13
_atom_site_aniso_U_12
V1 0.0472(6) 0.0471(6) 0.0721(8) -0.0076(6) -0.0047(5) 0.0001(6)
O1' 0.053(2) 0.055(3) 0.074(3) 0.004(2) -0.017(2) -0.005(2)
O2' 0.046(3) 0.064(3) 0.064(3) -0.012(2) -0.005(2) -0.006(2)
O3' 0.052(3) 0.087(4) 0.076(4) 0.011(3) -0.020(3) -0.005(3)
O4' 0.060(3) 0.062(3) 0.101(4) -0.018(3) 0.011(3) 0.003(2)
O5' 0.049(3) 0.089(4) 0.061(3) -0.012(3) -0.004(2) 0.003(3)
O6' 0.060(3) 0.056(3) 0.094(4) -0.001(3) -0.006(3) -0.008(2)
N1 0.037(3) 0.049(3) 0.056(3) -0.011(2) 0.003(2) 0.006(2)
C1 0.038(4) 0.063(4) 0.063(4) -0.007(3) 0.002(3) 0.006(3)
C2 0.042(3) 0.073(6) 0.058(4) -0.004(3) -0.002(3) 0.013(3)
C3 0.039(4) 0.116(7) 0.046(4) -0.010(4) 0.006(3) 0.016(4)
C4 0.045(4) 0.167(9) 0.056(5) -0.006(5) 0.001(4) 0.017(5)
C5 0.054(5) 0.235(16) 0.046(5) -0.013(7) 0.000(4) 0.020(7)
C6 0.049(5) 0.219(15) 0.058(6) -0.010(7) -0.001(4) -0.029(6)
C7 0.047(4) 0.162(8) 0.057(4) -0.013(6) 0.005(3) -0.030(6)
C8 0.040(4) 0.120(7) 0.047(4) -0.013(4) 0.008(3) -0.009(4)
C9 0.042(3) 0.093(6) 0.054(4) -0.015(3) 0.008(3) -0.010(3)
C10 0.042(3) 0.060(4) 0.052(4) -0.010(3) 0.005(3) 0.002(3)
C11 0.044(3) 0.049(3) 0.059(4) -0.008(3) 0.006(3) -0.001(3)
C12 0.046(3) 0.057(3) 0.052(4) -0.003(3) 0.001(3) 0.009(3)
C13 0.054(4) 0.088(6) 0.065(4) -0.010(4) 0.007(3) -0.007(4)
C14 0.088(6) 0.098(6) 0.064(5) 0.002(4) -0.001(4) -0.011(5)
C15 0.088(6) 0.148(9) 0.091(7) -0.006(6) 0.034(6) 0.028(6)
C16 0.040(3) 0.061(4) 0.059(4) -0.008(3) 0.000(3) 0.008(3)
C17 0.098(7) 0.274(19) 0.072(6) -0.060(9) -0.013(6) 0.065(10)
C18 0.089(7) 0.084(7) 0.223(14) 0.006(8) 0.034(9) -0.028(6)

loop_
_atom_type_symbol
_atom_type_description
_atom_type_scat_dispersion_real
_atom_type_scat_dispersion_imag
_atom_type_scat_source
C C 0.0033 0.0016 'International Tables Vol C Tables 4.2.6.8 and 6.1.1.4'
H H 0.0000 0.0000 'International Tables Vol C Tables 4.2.6.8 and 6.1.1.4'
N N 0.0061 0.0033 'International Tables Vol C Tables 4.2.6.8 and 6.1.1.4'
O O 0.0106 0.0060 'International Tables Vol C Tables 4.2.6.8 and 6.1.1.4'
V V 0.3005 0.5294 'International Tables Vol C Tables 4.2.6.8 and 6.1.1.4'

loop_
_geom_angle_atom_site_label_1
_geom_angle_atom_site_label_2
_geom_angle_atom_site_label_3
_geom_angle
O4' V1 O6' 102.0(3)
O4' V1 O1' 99.5(3)
O6' V1 O1' 100.5(2)
O4' V1 O2' 99.2(3)
O6' V1 O2' 91.2(2)
O1' V1 O2' 155.3(2)
O4' V1 N1 94.4(2)
O6' V1 N1 161.2(2)
O1' V1 N1 85.7(2)
O2' V1 N1 76.8(2)
O4' V1 O5' 172.0(2)
O6' V1 O5' 85.7(2)
O1' V1 O5' 81.1(2)
O2' V1 O5' 78.16(19)
N1 V1 O5' 77.64(18)
C1 O1' V1 133.8(5)
C16 O2' V1 124.6(4)
C17 O5' V1 129.6(5)
C18 O6' V1 133.2(6)
C11 N1 C12 118.7(6)
C11 N1 V1 125.8(5)
C12 N1 V1 115.3(4)
O1' C1 C2 119.6(6)
O1' C1 C10 120.6(6)
C2 C1 C10 119.8(6)
C1 C2 C3 120.1(7)
C2 C3 C4 120.8(9)
C2 C3 C8 119.8(7)
C4 C3 C8 119.3(8)
C5 C4 C3 118.8(11)
C6 C5 C4 121.6(10)
C7 C6 C5 121.2(10)
C6 C7 C8 120.0(12)
C9 C8 C3 119.2(7)
C9 C8 C7 121.7(9)
C3 C8 C7 119.0(8)
C8 C9 C10 120.4(7)
C9 C10 C1 120.5(6)
C9 C10 C11 117.7(6)
C1 C10 C11 121.7(6)
N1 C11 C10 125.3(6)
N1 C12 C13 113.1(5)
N1 C12 C16 106.8(6)
C13 C12 C16 113.2(6)
C14 C13 C12 112.5(6)
C14 C13 C15 112.4(7)
C12 C13 C15 110.5(8)
O3' C16 O2' 123.6(6)
O3' C16 C12 120.3(6)
O2' C16 C12 116.1(6)

loop_
_geom_bond_atom_site_label_1
_geom_bond_atom_site_label_2
_geom_bond_distance
V1 O4' 1.587(5)
V1 O6' 1.774(5)
V1 O1' 1.848(4)
V1 O2' 1.940(5)
V1 N1 2.123(5)
V1 O5' 2.332(5)
O1' C1 1.336(8)
O2' C16 1.294(9)
O3' C16 1.218(8)
O5' C17 1.397(10)
O6' C18 1.422(11)
N1 C11 1.283(8)
N1 C12 1.490(8)
C1 C2 1.376(9)
C1 C10 1.409(10)
C2 C3 1.413(10)
C3 C4 1.409(11)
C3 C8 1.416(13)
C4 C5 1.385(16)
C5 C6 1.368(19)
C6 C7 1.350(13)
C7 C8 1.420(12)
C8 C9 1.391(10)
C9 C10 1.388(9)
C10 C11 1.458(9)
C12 C13 1.524(10)
C12 C16 1.514(9)
C13 C14 1.504(13)
C13 C15 1.519(13)
